data_7717604
loop_
_publ_author_name
'L\"uckert, Paula L.'
'Gilmer, Jannik'
'Virovets, Alexander'
'Lerner, Hans-Wolfram'
'Wagner, Matthias'

_publ_section_title
;
 Donor-free 9-aluminafluorenes: molecular structures and reactivity
;
_journal_name_full 'Dalton Transactions'
_journal_paper_doi 10.1039/D4DT03148B
_journal_year 2024
_chemical_formula_moiety 'C26 H32 Al N, 0.5(C6 H6)'
_chemical_formula_sum 'C29 H35 Al N'
_chemical_formula_weight 424.56
_chemical_properties_physical Air-sensitive,Moisture-sensitive
_space_group_crystal_system monoclinic
_space_group_IT_number 14
_space_group_name_Hall '-P 2yn'
_space_group_name_H-M_alt 'P 1 21/n 1'
_atom_sites_solution_hydrogens geom
_atom_sites_solution_primary dual
_audit_creation_method SHELXL-2018/3
_audit_update_record
;
2024-10-28 deposited with the CCDC.	2024-12-02 downloaded from the CCDC.
;
_cell_angle_alpha 90
_cell_angle_beta 113.920(5)
_cell_angle_gamma 90
_cell_formula_units_Z 8
_cell_length_a 16.4386(7)
_cell_length_b 18.5881(6)
_cell_length_c 18.6041(8)
_cell_measurement_reflns_used 7757
_cell_measurement_temperature 173(2)
_cell_measurement_theta_max 28.8230
_cell_measurement_theta_min 2.6460
_cell_volume 5196.5(4)
_computing_cell_refinement 'CrysAlisPro 1.171.42.43a (Rigaku OD, 2022)'
_computing_data_collection 'X-Area (Stoe & Cie, 2001)'
_computing_data_reduction 'CrysAlisPro 1.171.42.43a (Rigaku OD, 2022)'
_computing_publication_material 'IUCr PublCIF online service'
_computing_structure_refinement 'SHELXL-2018/3 (Sheldrick, 2018)'
_computing_structure_solution 'SHELXT (G. M. Sheldrick, 2015)'
_diffrn_ambient_temperature 173(2)
_diffrn_detector 'image plate'
_diffrn_detector_area_resol_mean 6.67
_diffrn_detector_type 'STOE image plate (34 cm diameter)'
_diffrn_measured_fraction_theta_full 0.999
_diffrn_measured_fraction_theta_max 0.999
_diffrn_measurement_device '2-circle goniometer'
_diffrn_measurement_device_type 'STOE IPDS II two-circle-diffractometer'
_diffrn_measurement_method \w
_diffrn_radiation_monochromator mirror
_diffrn_radiation_type MoK\a
_diffrn_radiation_wavelength 0.71073
_diffrn_reflns_av_R_equivalents 0.0837
_diffrn_reflns_av_unetI/netI 0.0522
_diffrn_reflns_Laue_measured_fraction_full 0.999
_diffrn_reflns_Laue_measured_fraction_max 0.999
_diffrn_reflns_limit_h_max 20
_diffrn_reflns_limit_h_min -20
_diffrn_reflns_limit_k_max 22
_diffrn_reflns_limit_k_min -22
_diffrn_reflns_limit_l_max 22
_diffrn_reflns_limit_l_min -22
_diffrn_reflns_number 51723
_diffrn_reflns_point_group_measured_fraction_full 0.999
_diffrn_reflns_point_group_measured_fraction_max 0.999
_diffrn_reflns_theta_full 25.242
_diffrn_reflns_theta_max 25.682
_diffrn_reflns_theta_min 2.395
_diffrn_source 'Genix 3D I\mS microfocus X-ray source'
_exptl_absorpt_coefficient_mu 0.093
_exptl_absorpt_correction_T_max 1.00000
_exptl_absorpt_correction_T_min 0.53355
_exptl_absorpt_correction_type multi-scan
_exptl_absorpt_process_details
;
CrysAlisPro 1.171.42.43a (Rigaku Oxford Diffraction, 2022)
Empirical absorption correction using spherical harmonics,
implemented in SCALE3 ABSPACK scaling algorithm.
;
_exptl_crystal_colour colourless
_exptl_crystal_density_diffrn 1.085
_exptl_crystal_description prism
_exptl_crystal_F_000 1832
_exptl_crystal_size_max 0.380
_exptl_crystal_size_mid 0.200
_exptl_crystal_size_min 0.140
_refine_diff_density_max 0.356
_refine_diff_density_min -0.268
_refine_diff_density_rms 0.044
_refine_ls_extinction_method none
_refine_ls_goodness_of_fit_ref 1.025
_refine_ls_hydrogen_treatment constr
_refine_ls_matrix_type full
_refine_ls_number_parameters 588
_refine_ls_number_reflns 9867
_refine_ls_number_restraints 15
_refine_ls_restrained_S_all 1.035
_refine_ls_R_factor_all 0.0649
_refine_ls_R_factor_gt 0.0481
_refine_ls_shift/su_max 0.001
_refine_ls_shift/su_mean 0.000
_refine_ls_structure_factor_coef Fsqd
_refine_ls_weighting_details 'w=1/[\s^2^(Fo^2^)+(0.0600P)^2^+1.2167P] where P=(Fo^2^+2Fc^2^)/3'
_refine_ls_weighting_scheme calc
_refine_ls_wR_factor_gt 0.1217
_refine_ls_wR_factor_ref 0.1346
_reflns_Friedel_coverage 0.000
_reflns_number_gt 7643
_reflns_number_total 9867
_reflns_threshold_expression 'I > 2\s(I)'
_cod_data_source_file d4dt03148b3.cif
_cod_data_source_block 2_py_wa3490
_cod_original_sg_symbol_H-M 'P 21/n'
_cod_database_code 7717604
_shelx_shelxl_version_number 2018/3
_shelx_space_group_comment
;
The symmetry employed for this shelxl refinement is uniquely defined
by the following loop, which should always be used as a source of
symmetry information in preference to the above space-group names.
They are only intended as comments.
;
_shelx_estimated_absorpt_t_min 0.966
_shelx_estimated_absorpt_t_max 0.987

loop_
_space_group_symop_operation_xyz
'x, y, z'
'-x+1/2, y+1/2, -z+1/2'
'-x, -y, -z'
'x-1/2, -y-1/2, z-1/2'

loop_
_atom_site_label
_atom_site_type_symbol
_atom_site_fract_x
_atom_site_fract_y
_atom_site_fract_z
_atom_site_U_iso_or_equiv
_atom_site_adp_type
_atom_site_occupancy
_atom_site_site_symmetry_order
_atom_site_calc_flag
_atom_site_refinement_flags_posn
_atom_site_refinement_flags_adp
_atom_site_refinement_flags_occupancy
_atom_site_disorder_assembly
_atom_site_disorder_group
Al1 Al 0.78374(4) 0.43578(3) 0.80829(3) 0.03216(14) Uani 1 1 d . . . . .
C1 C 0.88370(16) 0.47138(12) 0.90166(13) 0.0557(6) Uani 1 1 d . . . . .
H1A H 0.892662 0.439754 0.946385 0.084 Uiso 1 1 calc R U . . .
H1B H 0.870670 0.520255 0.913714 0.084 Uiso 1 1 calc R U . . .
H1C H 0.937760 0.471945 0.891563 0.084 Uiso 1 1 calc R U . . .
N1 N 0.81706(9) 0.33656(8) 0.78910(8) 0.0312(3) Uani 1 1 d . . . . .
C11N C 0.76488(13) 0.30234(11) 0.72297(11) 0.0414(5) Uani 1 1 d . . . . .
H11N H 0.719599 0.328913 0.682980 0.050 Uiso 1 1 calc R U . . .
C12N C 0.77408(15) 0.23056(11) 0.71056(12) 0.0492(5) Uani 1 1 d . . . . .
H12N H 0.735778 0.208196 0.662911 0.059 Uiso 1 1 calc R U . . .
C13N C 0.83936(14) 0.19142(11) 0.76787(12) 0.0447(5) Uani 1 1 d . . . . .
H13N H 0.845941 0.141403 0.761200 0.054 Uiso 1 1 calc R U . . .
C14N C 0.89469(14) 0.22615(11) 0.83478(13) 0.0491(5) Uani 1 1 d . . . . .
H14N H 0.941360 0.200709 0.874745 0.059 Uiso 1 1 calc R U . . .
C15N C 0.88202(13) 0.29835(10) 0.84361(11) 0.0405(5) Uani 1 1 d . . . . .
H15N H 0.920881 0.321965 0.890179 0.049 Uiso 1 1 calc R U . . .
C11 C 0.73438(12) 0.48832(9) 0.70669(10) 0.0304(4) Uani 1 1 d . . . . .
C12 C 0.64038(11) 0.48854(8) 0.67969(10) 0.0275(4) Uani 1 1 d . . . . .
C13 C 0.58917(12) 0.52208(9) 0.60820(10) 0.0317(4) Uani 1 1 d . . . . .
H13 H 0.526084 0.520584 0.588610 0.038 Uiso 1 1 calc R U . . .
C14 C 0.62933(12) 0.55741(9) 0.56569(10) 0.0334(4) Uani 1 1 d . . . . .
H14 H 0.593012 0.579876 0.517426 0.040 Uiso 1 1 calc R U . . .
C15 C 0.72200(12) 0.56095(9) 0.59185(10) 0.0307(4) Uani 1 1 d . . . . .
C16 C 0.77217(12) 0.52506(9) 0.66191(10) 0.0314(4) Uani 1 1 d . . . . .
H16 H 0.835162 0.525595 0.680163 0.038 Uiso 1 1 calc R U . . .
C17 C 0.76300(13) 0.60492(10) 0.54504(11) 0.0354(4) Uani 1 1 d . . . . .
C18 C 0.86417(13) 0.59951(11) 0.57815(12) 0.0410(5) Uani 1 1 d . . . . .
H18A H 0.889561 0.617172 0.632439 0.061 Uiso 1 1 calc R U . . .
H18B H 0.886454 0.628676 0.546114 0.061 Uiso 1 1 calc R U . . .
H18C H 0.881508 0.549196 0.577167 0.061 Uiso 1 1 calc R U . . .
C19 C 0.72587(16) 0.57911(13) 0.45918(12) 0.0528(6) Uani 1 1 d . . . . .
H19A H 0.741539 0.528447 0.457551 0.079 Uiso 1 1 calc R U . . .
H19B H 0.751421 0.608124 0.429496 0.079 Uiso 1 1 calc R U . . .
H19C H 0.660966 0.584299 0.435753 0.079 Uiso 1 1 calc R U . . .
C20 C 0.73811(15) 0.68443(10) 0.54716(14) 0.0489(5) Uani 1 1 d . . . . .
H20A H 0.673202 0.689153 0.525976 0.073 Uiso 1 1 calc R U . . .
H20B H 0.761177 0.713025 0.515287 0.073 Uiso 1 1 calc R U . . .
H20C H 0.764082 0.701759 0.601577 0.073 Uiso 1 1 calc R U . . .
C21 C 0.66116(12) 0.42358(9) 0.80277(10) 0.0310(4) Uani 1 1 d . . . . .
C22 C 0.60117(12) 0.45421(8) 0.73100(10) 0.0279(4) Uani 1 1 d . . . . .
C23 C 0.51026(12) 0.45327(9) 0.71290(10) 0.0312(4) Uani 1 1 d . . . . .
H23 H 0.469986 0.473357 0.664611 0.037 Uiso 1 1 calc R U . . .
C24 C 0.47749(12) 0.42344(9) 0.76428(11) 0.0332(4) Uani 1 1 d . . . . .
H24 H 0.415141 0.423662 0.750390 0.040 Uiso 1 1 calc R U . . .
C25 C 0.53381(13) 0.39322(9) 0.83569(11) 0.0319(4) Uani 1 1 d . . . . .
C26 C 0.62543(13) 0.39405(9) 0.85249(10) 0.0340(4) Uani 1 1 d . . . . .
H26 H 0.665210 0.373261 0.900555 0.041 Uiso 1 1 calc R U . . .
C27 C 0.49962(14) 0.36243(10) 0.89461(12) 0.0404(5) Uani 1 1 d . . . . .
C28 C 0.5357(2) 0.28707(13) 0.91961(18) 0.0711(8) Uani 1 1 d . . . . .
H28A H 0.519419 0.256374 0.873016 0.107 Uiso 1 1 calc R U . . .
H28B H 0.510421 0.267177 0.954823 0.107 Uiso 1 1 calc R U . . .
H28C H 0.600704 0.289048 0.947116 0.107 Uiso 1 1 calc R U . . .
C29 C 0.5277(2) 0.41237(16) 0.96481(16) 0.0863(10) Uani 1 1 d . . . . .
H29A H 0.592677 0.417294 0.987932 0.129 Uiso 1 1 calc R U . . .
H29B H 0.508369 0.392461 1.004061 0.129 Uiso 1 1 calc R U . . .
H29C H 0.500401 0.459701 0.947871 0.129 Uiso 1 1 calc R U . . .
C30 C 0.39774(18) 0.35675(16) 0.85934(17) 0.0736(8) Uani 1 1 d . . . . .
H30A H 0.371791 0.405075 0.847976 0.110 Uiso 1 1 calc R U . . .
H30B H 0.378805 0.332830 0.896932 0.110 Uiso 1 1 calc R U . . .
H30C H 0.377579 0.328724 0.810575 0.110 Uiso 1 1 calc R U . . .
Al2 Al 0.67377(4) 0.16122(3) 0.43785(3) 0.03166(14) Uani 1 1 d . . . . .
C2 C 0.64537(16) 0.06635(11) 0.38785(13) 0.0502(5) Uani 1 1 d . . . . .
H2A H 0.687515 0.054755 0.364457 0.075 Uiso 1 1 calc R U . . .
H2B H 0.584749 0.066847 0.346708 0.075 Uiso 1 1 calc R U . . .
H2C H 0.649630 0.030002 0.427380 0.075 Uiso 1 1 calc R U . . .
N2 N 0.79722(10) 0.15095(8) 0.52325(9) 0.0340(3) Uani 1 1 d . . . . .
C21N C 0.85182(14) 0.20788(10) 0.54504(13) 0.0445(5) Uani 1 1 d . . . . .
H21N H 0.833675 0.251016 0.515413 0.053 Uiso 1 1 calc R U . . .
C22N C 0.93300(15) 0.20675(11) 0.60840(14) 0.0512(5) Uani 1 1 d . . . . .
H22N H 0.970048 0.248163 0.621842 0.061 Uiso 1 1 calc R U . . .
C23N C 0.95963(14) 0.14451(12) 0.65200(13) 0.0475(5) Uani 1 1 d . . . . .
H23N H 1.014784 0.142543 0.696641 0.057 Uiso 1 1 calc R U . . .
C24N C 0.90491(15) 0.08540(11) 0.62970(13) 0.0496(5) Uani 1 1 d . . . . .
H24N H 0.922127 0.041640 0.658288 0.060 Uiso 1 1 calc R U . . .
C25N C 0.82500(14) 0.09028(10) 0.56557(12) 0.0428(5) Uani 1 1 d . . . . .
H25N H 0.787743 0.049028 0.550452 0.051 Uiso 1 1 calc R U . . .
C31 C 0.67838(12) 0.25508(9) 0.38877(10) 0.0323(4) Uani 1 1 d . . . . .
C32 C 0.64407(11) 0.30815(9) 0.42372(9) 0.0282(4) Uani 1 1 d . . . . .
C33 C 0.64026(12) 0.37952(9) 0.39993(11) 0.0334(4) Uani 1 1 d . . . . .
H33 H 0.617872 0.415154 0.423744 0.040 Uiso 1 1 calc R U . . .
C34 C 0.66871(12) 0.39947(10) 0.34186(11) 0.0351(4) Uani 1 1 d . . . . .
H34 H 0.664815 0.448503 0.326406 0.042 Uiso 1 1 calc R U . . .
C35 C 0.70276(12) 0.34931(10) 0.30585(10) 0.0335(4) Uani 1 1 d . . . . .
C36 C 0.70662(13) 0.27762(10) 0.33095(11) 0.0352(4) Uani 1 1 d . . . . .
H36 H 0.729755 0.242439 0.307259 0.042 Uiso 1 1 calc R U . . .
C37 C 0.73944(14) 0.37126(11) 0.24493(12) 0.0406(5) Uani 1 1 d . . . . .
C38 C 0.71596(17) 0.31531(13) 0.17936(12) 0.0558(6) Uani 1 1 d . . . . .
H38A H 0.744999 0.269567 0.201437 0.084 Uiso 1 1 calc R U . . .
H38B H 0.736511 0.332046 0.139612 0.084 Uiso 1 1 calc R U . . .
H38C H 0.651316 0.308432 0.154999 0.084 Uiso 1 1 calc R U . . .
C39 C 0.84075(15) 0.37805(14) 0.28708(14) 0.0570(6) Uani 1 1 d . . . . .
H39A H 0.855673 0.414653 0.328379 0.086 Uiso 1 1 calc R U . . .
H39B H 0.865313 0.392161 0.249165 0.086 Uiso 1 1 calc R U . . .
H39C H 0.866091 0.331700 0.310680 0.086 Uiso 1 1 calc R U . . .
C40 C 0.70139(18) 0.44353(13) 0.20626(15) 0.0621(7) Uani 1 1 d . . . . .
H40A H 0.636229 0.441473 0.183838 0.093 Uiso 1 1 calc R U . . .
H40B H 0.721606 0.453505 0.164430 0.093 Uiso 1 1 calc R U . . .
H40C H 0.721992 0.481820 0.245803 0.093 Uiso 1 1 calc R U . . .
C41 C 0.60898(11) 0.20766(9) 0.49493(9) 0.0279(4) Uani 1 1 d . . . . .
C42 C 0.61088(11) 0.28340(9) 0.48347(9) 0.0267(4) Uani 1 1 d . . . . .
C43 C 0.57922(12) 0.32947(9) 0.52544(9) 0.0292(4) Uani 1 1 d . . . . .
H43 H 0.583362 0.380022 0.520165 0.035 Uiso 1 1 calc R U . . .
C44 C 0.54171(12) 0.30280(9) 0.57484(9) 0.0302(4) Uani 1 1 d . . . . .
H44 H 0.520688 0.335471 0.602714 0.036 Uiso 1 1 calc R U . . .
C45 C 0.53429(12) 0.22879(9) 0.58436(9) 0.0302(4) Uani 1 1 d . . . . .
C46 C 0.56984(12) 0.18327(9) 0.54427(9) 0.0300(4) Uani 1 1 d . . . . .
H46 H 0.567060 0.132828 0.551172 0.036 Uiso 1 1 calc R U . . .
C47 C 0.49135(14) 0.19738(9) 0.63680(10) 0.0384(4) Uani 1 1 d D . . . .
C48 C 0.5573(2) 0.15162(17) 0.70081(16) 0.0583(8) Uani 0.83 1 d D . P A 1
H48A H 0.578634 0.112889 0.677128 0.087 Uiso 0.83 1 calc R U P A 1
H48B H 0.528467 0.130806 0.732892 0.087 Uiso 0.83 1 calc R U P A 1
H48C H 0.607753 0.181401 0.734041 0.087 Uiso 0.83 1 calc R U P A 1
C49 C 0.41081(18) 0.15010(13) 0.58482(15) 0.0462(6) Uani 0.83 1 d D . P A 1
H49A H 0.432019 0.109629 0.563323 0.069 Uiso 0.83 1 calc R U P A 1
H49B H 0.369227 0.179163 0.541576 0.069 Uiso 0.83 1 calc R U P A 1
H49C H 0.380484 0.131739 0.616825 0.069 Uiso 0.83 1 calc R U P A 1
C50 C 0.4536(2) 0.25540(13) 0.67291(16) 0.0507(7) Uani 0.83 1 d D . P A 1
H50A H 0.426641 0.232652 0.705499 0.076 Uiso 0.83 1 calc R U P A 1
H50B H 0.408303 0.283182 0.630876 0.076 Uiso 0.83 1 calc R U P A 1
H50C H 0.501632 0.287561 0.705516 0.076 Uiso 0.83 1 calc R U P A 1
C48B C 0.5134(9) 0.1163(4) 0.6562(8) 0.045(3) Uiso 0.17 1 d D . P A 2
H48D H 0.577530 0.108689 0.673238 0.067 Uiso 0.17 1 calc R U P A 2
H48E H 0.481046 0.087354 0.609146 0.067 Uiso 0.17 1 calc R U P A 2
H48F H 0.495530 0.101831 0.698320 0.067 Uiso 0.17 1 calc R U P A 2
C49B C 0.3940(7) 0.2175(12) 0.6111(13) 0.107(7) Uiso 0.17 1 d D . P A 2
H49D H 0.375898 0.208890 0.654446 0.160 Uiso 0.17 1 calc R U P A 2
H49E H 0.357497 0.188031 0.565730 0.160 Uiso 0.17 1 calc R U P A 2
H49F H 0.385835 0.268440 0.596402 0.160 Uiso 0.17 1 calc R U P A 2
C50B C 0.5515(10) 0.2276(8) 0.7207(6) 0.070(4) Uiso 0.17 1 d D . P A 2
H50D H 0.535772 0.203817 0.760317 0.105 Uiso 0.17 1 calc R U P A 2
H50E H 0.542093 0.279544 0.721977 0.105 Uiso 0.17 1 calc R U P A 2
H50F H 0.614226 0.218201 0.732056 0.105 Uiso 0.17 1 calc R U P A 2
C1S C 0.88734(17) 0.39333(12) 0.52288(15) 0.0561(6) Uani 1 1 d . . . . .
H1S H 0.837039 0.388803 0.474265 0.067 Uiso 1 1 calc R U . . .
C2S C 0.97025(19) 0.40075(19) 0.52371(17) 0.0812(9) Uani 1 1 d . . . . .
H2S H 0.977738 0.401746 0.475705 0.097 Uiso 1 1 calc R U . . .
C3S C 1.0424(2) 0.4067(3) 0.5937(2) 0.1117(14) Uani 1 1 d . . . . .
H3S H 1.100130 0.412221 0.594206 0.134 Uiso 1 1 calc R U . . .
C4S C 1.0324(2) 0.4049(2) 0.66292(18) 0.0999(12) Uani 1 1 d . . . . .
H4S H 1.082945 0.408177 0.711501 0.120 Uiso 1 1 calc R U . . .
C5S C 0.9488(2) 0.39836(15) 0.66209(17) 0.0738(8) Uani 1 1 d . . . . .
H5S H 0.941216 0.397976 0.710073 0.089 Uiso 1 1 calc R U . . .
C6S C 0.87661(18) 0.39240(12) 0.59205(16) 0.0590(6) Uani 1 1 d . . . . .
H6S H 0.818756 0.387585 0.591347 0.071 Uiso 1 1 calc R U . . .

loop_
_atom_site_aniso_label
_atom_site_aniso_U_11
_atom_site_aniso_U_22
_atom_site_aniso_U_33
_atom_site_aniso_U_23
_atom_site_aniso_U_13
_atom_site_aniso_U_12
Al1 0.0278(3) 0.0336(3) 0.0318(3) 0.0024(2) 0.0087(2) 0.0016(2)
C1 0.0524(14) 0.0505(12) 0.0470(12) -0.0044(10) 0.0024(11) -0.0060(10)
N1 0.0233(8) 0.0371(8) 0.0300(7) 0.0051(6) 0.0074(6) 0.0015(6)
C11N 0.0352(11) 0.0472(11) 0.0304(9) -0.0005(8) 0.0015(8) 0.0084(9)
C12N 0.0448(13) 0.0513(12) 0.0418(11) -0.0110(9) 0.0076(10) 0.0023(10)
C13N 0.0437(12) 0.0375(10) 0.0542(12) 0.0019(9) 0.0213(10) 0.0030(9)
C14N 0.0384(12) 0.0457(11) 0.0508(12) 0.0115(10) 0.0054(10) 0.0113(9)
C15N 0.0303(10) 0.0431(10) 0.0351(10) 0.0046(8) -0.0001(8) 0.0016(8)
C11 0.0287(9) 0.0270(8) 0.0332(9) -0.0014(7) 0.0102(7) -0.0001(7)
C12 0.0280(9) 0.0225(8) 0.0310(8) -0.0035(7) 0.0111(7) 0.0000(7)
C13 0.0249(9) 0.0325(9) 0.0340(9) 0.0001(7) 0.0081(7) 0.0001(7)
C14 0.0317(10) 0.0332(9) 0.0306(9) 0.0040(7) 0.0077(8) 0.0000(7)
C15 0.0319(10) 0.0278(8) 0.0322(9) -0.0032(7) 0.0129(8) -0.0029(7)
C16 0.0261(9) 0.0311(9) 0.0360(9) -0.0021(7) 0.0115(7) -0.0011(7)
C17 0.0349(10) 0.0347(9) 0.0368(10) 0.0008(8) 0.0148(8) -0.0054(8)
C18 0.0383(11) 0.0425(10) 0.0464(11) 0.0002(9) 0.0216(9) -0.0058(9)
C19 0.0546(14) 0.0693(14) 0.0366(11) -0.0036(10) 0.0207(10) -0.0205(11)
C20 0.0477(13) 0.0375(10) 0.0640(14) 0.0110(10) 0.0251(11) -0.0024(9)
C21 0.0328(10) 0.0278(8) 0.0326(9) -0.0005(7) 0.0137(8) 0.0038(7)
C22 0.0304(9) 0.0222(7) 0.0301(8) -0.0046(7) 0.0113(7) -0.0007(7)
C23 0.0288(9) 0.0298(8) 0.0326(9) -0.0021(7) 0.0100(7) -0.0012(7)
C24 0.0309(10) 0.0296(9) 0.0418(10) -0.0046(8) 0.0175(8) -0.0031(7)
C25 0.0404(11) 0.0222(8) 0.0383(9) -0.0035(7) 0.0214(8) 0.0001(7)
C26 0.0385(11) 0.0304(9) 0.0327(9) 0.0015(7) 0.0140(8) 0.0041(7)
C27 0.0491(12) 0.0341(9) 0.0483(11) 0.0041(8) 0.0303(10) 0.0027(9)
C28 0.093(2) 0.0483(13) 0.099(2) 0.0303(13) 0.0666(18) 0.0192(13)
C29 0.148(3) 0.0745(18) 0.0720(18) -0.0194(15) 0.082(2) -0.0278(19)
C30 0.0601(17) 0.0889(19) 0.0878(19) 0.0313(16) 0.0464(15) 0.0029(14)
Al2 0.0381(3) 0.0287(3) 0.0328(3) 0.0037(2) 0.0191(2) 0.0077(2)
C2 0.0650(15) 0.0396(11) 0.0488(12) -0.0048(9) 0.0258(11) 0.0044(10)
N2 0.0357(9) 0.0302(7) 0.0425(9) 0.0067(6) 0.0223(7) 0.0086(6)
C21N 0.0435(12) 0.0309(9) 0.0570(12) 0.0119(9) 0.0182(10) 0.0084(8)
C22N 0.0419(12) 0.0411(11) 0.0637(14) 0.0054(10) 0.0143(11) 0.0048(9)
C23N 0.0369(12) 0.0560(12) 0.0483(12) 0.0106(10) 0.0159(9) 0.0138(10)
C24N 0.0464(13) 0.0468(11) 0.0574(13) 0.0240(10) 0.0228(11) 0.0160(10)
C25N 0.0435(12) 0.0344(10) 0.0538(12) 0.0147(9) 0.0232(10) 0.0075(9)
C31 0.0338(10) 0.0330(9) 0.0325(9) 0.0054(7) 0.0158(8) 0.0074(7)
C32 0.0229(9) 0.0338(9) 0.0272(8) 0.0042(7) 0.0094(7) 0.0047(7)
C33 0.0330(10) 0.0331(9) 0.0386(10) 0.0043(8) 0.0193(8) 0.0076(7)
C34 0.0342(10) 0.0333(9) 0.0415(10) 0.0098(8) 0.0192(8) 0.0055(8)
C35 0.0280(9) 0.0414(10) 0.0330(9) 0.0080(8) 0.0142(8) 0.0053(8)
C36 0.0370(11) 0.0389(9) 0.0359(9) 0.0060(8) 0.0211(8) 0.0114(8)
C37 0.0402(11) 0.0473(11) 0.0428(11) 0.0109(9) 0.0256(9) 0.0066(9)
C38 0.0683(16) 0.0687(15) 0.0430(12) 0.0037(11) 0.0355(11) -0.0054(12)
C39 0.0449(13) 0.0805(16) 0.0562(13) 0.0027(12) 0.0314(11) -0.0021(12)
C40 0.0742(17) 0.0619(14) 0.0708(16) 0.0328(12) 0.0507(14) 0.0188(12)
C41 0.0277(9) 0.0303(8) 0.0242(8) 0.0017(7) 0.0087(7) 0.0052(7)
C42 0.0227(8) 0.0305(8) 0.0245(8) 0.0029(7) 0.0072(7) 0.0045(7)
C43 0.0312(9) 0.0271(8) 0.0274(8) 0.0023(7) 0.0099(7) 0.0035(7)
C44 0.0333(10) 0.0324(9) 0.0258(8) -0.0019(7) 0.0129(7) 0.0045(7)
C45 0.0316(9) 0.0352(9) 0.0230(8) 0.0002(7) 0.0102(7) 0.0005(7)
C46 0.0326(10) 0.0290(8) 0.0263(8) 0.0027(7) 0.0099(7) 0.0023(7)
C47 0.0528(13) 0.0360(10) 0.0350(10) 0.0020(8) 0.0267(9) 0.0014(9)
C48 0.067(2) 0.0733(19) 0.0445(15) 0.0232(14) 0.0329(14) 0.0131(16)
C49 0.0559(16) 0.0446(13) 0.0478(14) -0.0069(11) 0.0311(13) -0.0124(12)
C50 0.077(2) 0.0426(13) 0.0546(15) -0.0026(12) 0.0498(15) -0.0030(13)
C1S 0.0519(14) 0.0488(12) 0.0666(15) -0.0030(11) 0.0228(12) 0.0019(10)
C2S 0.0600(18) 0.129(3) 0.0625(16) -0.0169(17) 0.0334(14) -0.0142(17)
C3S 0.0508(18) 0.213(4) 0.079(2) -0.036(2) 0.0339(16) -0.026(2)
C4S 0.065(2) 0.167(4) 0.0603(18) -0.032(2) 0.0183(15) -0.012(2)
C5S 0.091(2) 0.0776(18) 0.0695(17) -0.0100(14) 0.0492(17) 0.0005(16)
C6S 0.0583(15) 0.0446(12) 0.0859(18) -0.0057(12) 0.0413(14) 0.0003(11)

loop_
_atom_type_symbol
_atom_type_description
_atom_type_scat_dispersion_real
_atom_type_scat_dispersion_imag
_atom_type_scat_source
C C 0.0033 0.0016 'International Tables Vol C Tables 4.2.6.8 and 6.1.1.4'
H H 0.0000 0.0000 'International Tables Vol C Tables 4.2.6.8 and 6.1.1.4'
N N 0.0061 0.0033 'International Tables Vol C Tables 4.2.6.8 and 6.1.1.4'
Al Al 0.0645 0.0514 'International Tables Vol C Tables 4.2.6.8 and 6.1.1.4'

loop_
_geom_angle_atom_site_label_1
_geom_angle_atom_site_label_2
_geom_angle_atom_site_label_3
_geom_angle
_geom_angle_site_symmetry_1
_geom_angle_site_symmetry_3
_geom_angle_publ_flag
C1 Al1 C11 123.36(9) . . ?
C1 Al1 C21 123.52(10) . . ?
C11 Al1 C21 89.57(8) . . ?
C1 Al1 N1 106.15(8) . . ?
C11 Al1 N1 108.65(7) . . ?
C21 Al1 N1 103.36(7) . . ?
Al1 C1 H1A 109.5 . . ?
Al1 C1 H1B 109.5 . . ?
H1A C1 H1B 109.5 . . ?
Al1 C1 H1C 109.5 . . ?
H1A C1 H1C 109.5 . . ?
H1B C1 H1C 109.5 . . ?
C15N N1 C11N 117.39(16) . . ?
C15N N1 Al1 123.12(12) . . ?
C11N N1 Al1 118.84(12) . . ?
N1 C11N C12N 122.83(17) . . ?
N1 C11N H11N 118.6 . . ?
C12N C11N H11N 118.6 . . ?
C11N C12N C13N 119.24(19) . . ?
C11N C12N H12N 120.4 . . ?
C13N C12N H12N 120.4 . . ?
C14N C13N C12N 118.52(19) . . ?
C14N C13N H13N 120.7 . . ?
C12N C13N H13N 120.7 . . ?
C13N C14N C15N 119.38(18) . . ?
C13N C14N H14N 120.3 . . ?
C15N C14N H14N 120.3 . . ?
N1 C15N C14N 122.58(18) . . ?
N1 C15N H15N 118.7 . . ?
C14N C15N H15N 118.7 . . ?
C16 C11 C12 118.03(15) . . ?
C16 C11 Al1 134.17(14) . . ?
C12 C11 Al1 107.74(12) . . ?
C13 C12 C11 119.15(16) . . ?
C13 C12 C22 123.25(16) . . ?
C11 C12 C22 117.57(15) . . ?
C14 C13 C12 120.79(17) . . ?
C14 C13 H13 119.6 . . ?
C12 C13 H13 119.6 . . ?
C13 C14 C15 121.84(16) . . ?
C13 C14 H14 119.1 . . ?
C15 C14 H14 119.1 . . ?
C16 C15 C14 116.69(16) . . ?
C16 C15 C17 123.68(16) . . ?
C14 C15 C17 119.60(15) . . ?
C15 C16 C11 123.41(17) . . ?
C15 C16 H16 118.3 . . ?
C11 C16 H16 118.3 . . ?
C18 C17 C15 113.18(15) . . ?
C18 C17 C19 107.92(17) . . ?
C15 C17 C19 110.03(15) . . ?
C18 C17 C20 108.12(15) . . ?
C15 C17 C20 108.33(16) . . ?
C19 C17 C20 109.20(17) . . ?
C17 C18 H18A 109.5 . . ?
C17 C18 H18B 109.5 . . ?
H18A C18 H18B 109.5 . . ?
C17 C18 H18C 109.5 . . ?
H18A C18 H18C 109.5 . . ?
H18B C18 H18C 109.5 . . ?
C17 C19 H19A 109.5 . . ?
C17 C19 H19B 109.5 . . ?
H19A C19 H19B 109.5 . . ?
C17 C19 H19C 109.5 . . ?
H19A C19 H19C 109.5 . . ?
H19B C19 H19C 109.5 . . ?
C17 C20 H20A 109.5 . . ?
C17 C20 H20B 109.5 . . ?
H20A C20 H20B 109.5 . . ?
C17 C20 H20C 109.5 . . ?
H20A C20 H20C 109.5 . . ?
H20B C20 H20C 109.5 . . ?
C26 C21 C22 117.62(17) . . ?
C26 C21 Al1 134.55(14) . . ?
C22 C21 Al1 107.82(13) . . ?
C23 C22 C21 119.40(16) . . ?
C23 C22 C12 123.33(15) . . ?
C21 C22 C12 117.22(15) . . ?
C24 C23 C22 121.08(16) . . ?
C24 C23 H23 119.5 . . ?
C22 C23 H23 119.5 . . ?
C23 C24 C25 121.61(17) . . ?
C23 C24 H24 119.2 . . ?
C25 C24 H24 119.2 . . ?
C24 C25 C26 116.39(16) . . ?
C24 C25 C27 122.59(17) . . ?
C26 C25 C27 121.00(16) . . ?
C21 C26 C25 123.88(17) . . ?
C21 C26 H26 118.1 . . ?
C25 C26 H26 118.1 . . ?
C29 C27 C28 110.9(2) . . ?
C29 C27 C25 108.42(17) . . ?
C28 C27 C25 110.63(17) . . ?
C29 C27 C30 108.0(2) . . ?
C28 C27 C30 106.9(2) . . ?
C25 C27 C30 111.91(17) . . ?
C27 C28 H28A 109.5 . . ?
C27 C28 H28B 109.5 . . ?
H28A C28 H28B 109.5 . . ?
C27 C28 H28C 109.5 . . ?
H28A C28 H28C 109.5 . . ?
H28B C28 H28C 109.5 . . ?
C27 C29 H29A 109.5 . . ?
C27 C29 H29B 109.5 . . ?
H29A C29 H29B 109.5 . . ?
C27 C29 H29C 109.5 . . ?
H29A C29 H29C 109.5 . . ?
H29B C29 H29C 109.5 . . ?
C27 C30 H30A 109.5 . . ?
C27 C30 H30B 109.5 . . ?
H30A C30 H30B 109.5 . . ?
C27 C30 H30C 109.5 . . ?
H30A C30 H30C 109.5 . . ?
H30B C30 H30C 109.5 . . ?
C2 Al2 C41 124.75(9) . . ?
C2 Al2 C31 128.22(9) . . ?
C41 Al2 C31 89.58(7) . . ?
C2 Al2 N2 105.00(8) . . ?
C41 Al2 N2 101.95(7) . . ?
C31 Al2 N2 103.41(7) . . ?
Al2 C2 H2A 109.5 . . ?
Al2 C2 H2B 109.5 . . ?
H2A C2 H2B 109.5 . . ?
Al2 C2 H2C 109.5 . . ?
H2A C2 H2C 109.5 . . ?
H2B C2 H2C 109.5 . . ?
C21N N2 C25N 117.29(17) . . ?
C21N N2 Al2 120.03(12) . . ?
C25N N2 Al2 122.35(14) . . ?
N2 C21N C22N 123.03(18) . . ?
N2 C21N H21N 118.5 . . ?
C22N C21N H21N 118.5 . . ?
C21N C22N C23N 118.9(2) . . ?
C21N C22N H22N 120.6 . . ?
C23N C22N H22N 120.6 . . ?
C24N C23N C22N 118.7(2) . . ?
C24N C23N H23N 120.6 . . ?
C22N C23N H23N 120.6 . . ?
C23N C24N C25N 119.22(18) . . ?
C23N C24N H24N 120.4 . . ?
C25N C24N H24N 120.4 . . ?
N2 C25N C24N 122.8(2) . . ?
N2 C25N H25N 118.6 . . ?
C24N C25N H25N 118.6 . . ?
C36 C31 C32 117.54(16) . . ?
C36 C31 Al2 134.76(14) . . ?
C32 C31 Al2 107.70(12) . . ?
C33 C32 C31 119.49(16) . . ?
C33 C32 C42 123.13(15) . . ?
C31 C32 C42 117.36(15) . . ?
C34 C33 C32 121.01(17) . . ?
C34 C33 H33 119.5 . . ?
C32 C33 H33 119.5 . . ?
C33 C34 C35 121.54(16) . . ?
C33 C34 H34 119.2 . . ?
C35 C34 H34 119.2 . . ?
C34 C35 C36 116.65(16) . . ?
C34 C35 C37 122.08(16) . . ?
C36 C35 C37 121.18(16) . . ?
C31 C36 C35 123.76(17) . . ?
C31 C36 H36 118.1 . . ?
C35 C36 H36 118.1 . . ?
C38 C37 C39 109.58(18) . . ?
C38 C37 C40 107.39(18) . . ?
C39 C37 C40 108.67(19) . . ?
C38 C37 C35 111.09(17) . . ?
C39 C37 C35 108.31(16) . . ?
C40 C37 C35 111.76(16) . . ?
C37 C38 H38A 109.5 . . ?
C37 C38 H38B 109.5 . . ?
H38A C38 H38B 109.5 . . ?
C37 C38 H38C 109.5 . . ?
H38A C38 H38C 109.5 . . ?
H38B C38 H38C 109.5 . . ?
C37 C39 H39A 109.5 . . ?
C37 C39 H39B 109.5 . . ?
H39A C39 H39B 109.5 . . ?
C37 C39 H39C 109.5 . . ?
H39A C39 H39C 109.5 . . ?
H39B C39 H39C 109.5 . . ?
C37 C40 H40A 109.5 . . ?
C37 C40 H40B 109.5 . . ?
H40A C40 H40B 109.5 . . ?
C37 C40 H40C 109.5 . . ?
H40A C40 H40C 109.5 . . ?
H40B C40 H40C 109.5 . . ?
C46 C41 C42 117.62(15) . . ?
C46 C41 Al2 134.73(13) . . ?
C42 C41 Al2 107.51(12) . . ?
C43 C42 C41 119.14(15) . . ?
C43 C42 C32 123.98(15) . . ?
C41 C42 C32 116.84(15) . . ?
C44 C43 C42 121.19(15) . . ?
C44 C43 H43 119.4 . . ?
C42 C43 H43 119.4 . . ?
C43 C44 C45 121.31(16) . . ?
C43 C44 H44 119.3 . . ?
C45 C44 H44 119.3 . . ?
C44 C45 C46 116.72(16) . . ?
C44 C45 C47 122.79(16) . . ?
C46 C45 C47 120.48(15) . . ?
C41 C46 C45 123.87(16) . . ?
C41 C46 H46 118.1 . . ?
C45 C46 H46 118.1 . . ?
C48 C47 C50 109.95(19) . . ?
C48 C47 C45 110.40(18) . . ?
C49B C47 C45 113.8(9) . . ?
C50 C47 C45 112.63(16) . . ?
C48 C47 C49 109.3(2) . . ?
C50 C47 C49 106.1(2) . . ?
C45 C47 C49 108.35(16) . . ?
C49B C47 C48B 115.3(10) . . ?
C45 C47 C48B 113.1(5) . . ?
C49B C47 C50B 112.5(11) . . ?
C45 C47 C50B 103.2(7) . . ?
C48B C47 C50B 97.0(8) . . ?
C47 C48 H48A 109.5 . . ?
C47 C48 H48B 109.5 . . ?
H48A C48 H48B 109.5 . . ?
C47 C48 H48C 109.5 . . ?
H48A C48 H48C 109.5 . . ?
H48B C48 H48C 109.5 . . ?
C47 C49 H49A 109.5 . . ?
C47 C49 H49B 109.5 . . ?
H49A C49 H49B 109.5 . . ?
C47 C49 H49C 109.5 . . ?
H49A C49 H49C 109.5 . . ?
H49B C49 H49C 109.5 . . ?
C47 C50 H50A 109.5 . . ?
C47 C50 H50B 109.5 . . ?
H50A C50 H50B 109.5 . . ?
C47 C50 H50C 109.5 . . ?
H50A C50 H50C 109.5 . . ?
H50B C50 H50C 109.5 . . ?
C47 C48B H48D 109.5 . . ?
C47 C48B H48E 109.5 . . ?
H48D C48B H48E 109.5 . . ?
C47 C48B H48F 109.5 . . ?
H48D C48B H48F 109.5 . . ?
H48E C48B H48F 109.5 . . ?
C47 C49B H49D 109.5 . . ?
C47 C49B H49E 109.5 . . ?
H49D C49B H49E 109.5 . . ?
C47 C49B H49F 109.5 . . ?
H49D C49B H49F 109.5 . . ?
H49E C49B H49F 109.5 . . ?
C47 C50B H50D 109.5 . . ?
C47 C50B H50E 109.5 . . ?
H50D C50B H50E 109.5 . . ?
C47 C50B H50F 109.5 . . ?
H50D C50B H50F 109.5 . . ?
H50E C50B H50F 109.5 . . ?
C2S C1S C6S 120.0(3) . . ?
C2S C1S H1S 120.0 . . ?
C6S C1S H1S 120.0 . . ?
C1S C2S C3S 119.8(3) . . ?
C1S C2S H2S 120.1 . . ?
C3S C2S H2S 120.1 . . ?
C4S C3S C2S 120.5(3) . . ?
C4S C3S H3S 119.8 . . ?
C2S C3S H3S 119.8 . . ?
C3S C4S C5S 119.7(3) . . ?
C3S C4S H4S 120.1 . . ?
C5S C4S H4S 120.1 . . ?
C6S C5S C4S 119.8(3) . . ?
C6S C5S H5S 120.1 . . ?
C4S C5S H5S 120.1 . . ?
C5S C6S C1S 120.2(3) . . ?
C5S C6S H6S 119.9 . . ?
C1S C6S H6S 119.9 . . ?

loop_
_geom_bond_atom_site_label_1
_geom_bond_atom_site_label_2
_geom_bond_distance
_geom_bond_site_symmetry_2
_geom_bond_publ_flag
Al1 C1 1.960(2) . ?
Al1 C11 1.9853(18) . ?
Al1 C21 1.9886(19) . ?
Al1 N1 1.9969(16) . ?
C1 H1A 0.9800 . ?
C1 H1B 0.9800 . ?
C1 H1C 0.9800 . ?
N1 C15N 1.340(2) . ?
N1 C11N 1.341(2) . ?
C11N C12N 1.373(3) . ?
C11N H11N 0.9500 . ?
C12N C13N 1.375(3) . ?
C12N H12N 0.9500 . ?
C13N C14N 1.370(3) . ?
C13N H13N 0.9500 . ?
C14N C15N 1.378(3) . ?
C14N H14N 0.9500 . ?
C15N H15N 0.9500 . ?
C11 C16 1.402(3) . ?
C11 C12 1.418(2) . ?
C12 C13 1.399(2) . ?
C12 C22 1.494(2) . ?
C13 C14 1.384(3) . ?
C13 H13 0.9500 . ?
C14 C15 1.400(3) . ?
C14 H14 0.9500 . ?
C15 C16 1.397(2) . ?
C15 C17 1.535(3) . ?
C16 H16 0.9500 . ?
C17 C18 1.525(3) . ?
C17 C19 1.537(3) . ?
C17 C20 1.538(3) . ?
C18 H18A 0.9800 . ?
C18 H18B 0.9800 . ?
C18 H18C 0.9800 . ?
C19 H19A 0.9800 . ?
C19 H19B 0.9800 . ?
C19 H19C 0.9800 . ?
C20 H20A 0.9800 . ?
C20 H20B 0.9800 . ?
C20 H20C 0.9800 . ?
C21 C26 1.394(3) . ?
C21 C22 1.418(2) . ?
C22 C23 1.393(2) . ?
C23 C24 1.389(3) . ?
C23 H23 0.9500 . ?
C24 C25 1.393(3) . ?
C24 H24 0.9500 . ?
C25 C26 1.409(3) . ?
C25 C27 1.531(3) . ?
C26 H26 0.9500 . ?
C27 C29 1.514(3) . ?
C27 C28 1.519(3) . ?
C27 C30 1.535(3) . ?
C28 H28A 0.9800 . ?
C28 H28B 0.9800 . ?
C28 H28C 0.9800 . ?
C29 H29A 0.9800 . ?
C29 H29B 0.9800 . ?
C29 H29C 0.9800 . ?
C30 H30A 0.9800 . ?
C30 H30B 0.9800 . ?
C30 H30C 0.9800 . ?
Al2 C2 1.960(2) . ?
Al2 C41 1.9809(18) . ?
Al2 C31 1.9848(18) . ?
Al2 N2 2.0160(17) . ?
C2 H2A 0.9800 . ?
C2 H2B 0.9800 . ?
C2 H2C 0.9800 . ?
N2 C21N 1.340(2) . ?
N2 C25N 1.345(2) . ?
C21N C22N 1.377(3) . ?
C21N H21N 0.9500 . ?
C22N C23N 1.378(3) . ?
C22N H22N 0.9500 . ?
C23N C24N 1.373(3) . ?
C23N H23N 0.9500 . ?
C24N C25N 1.373(3) . ?
C24N H24N 0.9500 . ?
C25N H25N 0.9500 . ?
C31 C36 1.397(3) . ?
C31 C32 1.418(2) . ?
C32 C33 1.392(2) . ?
C32 C42 1.496(2) . ?
C33 C34 1.391(3) . ?
C33 H33 0.9500 . ?
C34 C35 1.391(3) . ?
C34 H34 0.9500 . ?
C35 C36 1.405(2) . ?
C35 C37 1.539(3) . ?
C36 H36 0.9500 . ?
C37 C38 1.529(3) . ?
C37 C39 1.532(3) . ?
C37 C40 1.532(3) . ?
C38 H38A 0.9800 . ?
C38 H38B 0.9800 . ?
C38 H38C 0.9800 . ?
C39 H39A 0.9800 . ?
C39 H39B 0.9800 . ?
C39 H39C 0.9800 . ?
C40 H40A 0.9800 . ?
C40 H40B 0.9800 . ?
C40 H40C 0.9800 . ?
C41 C46 1.393(2) . ?
C41 C42 1.426(2) . ?
C42 C43 1.394(2) . ?
C43 C44 1.389(2) . ?
C43 H43 0.9500 . ?
C44 C45 1.399(2) . ?
C44 H44 0.9500 . ?
C45 C46 1.402(2) . ?
C45 C47 1.533(3) . ?
C46 H46 0.9500 . ?
C47 C48 1.507(3) . ?
C47 C49B 1.519(8) . ?
C47 C50 1.529(3) . ?
C47 C49 1.556(3) . ?
C47 C48B 1.558(7) . ?
C47 C50B 1.574(7) . ?
C48 H48A 0.9800 . ?
C48 H48B 0.9800 . ?
C48 H48C 0.9800 . ?
C49 H49A 0.9800 . ?
C49 H49B 0.9800 . ?
C49 H49C 0.9800 . ?
C50 H50A 0.9800 . ?
C50 H50B 0.9800 . ?
C50 H50C 0.9800 . ?
C48B H48D 0.9800 . ?
C48B H48E 0.9800 . ?
C48B H48F 0.9800 . ?
C49B H49D 0.9800 . ?
C49B H49E 0.9800 . ?
C49B H49F 0.9800 . ?
C50B H50D 0.9800 . ?
C50B H50E 0.9800 . ?
C50B H50F 0.9800 . ?
C1S C2S 1.364(4) . ?
C1S C6S 1.368(4) . ?
C1S H1S 0.9500 . ?
C2S C3S 1.365(4) . ?
C2S H2S 0.9500 . ?
C3S C4S 1.364(5) . ?
C3S H3S 0.9500 . ?
C4S C5S 1.373(4) . ?
C4S H4S 0.9500 . ?
C5S C6S 1.365(4) . ?
C5S H5S 0.9500 . ?
C6S H6S 0.9500 . ?

loop_
_geom_torsion_atom_site_label_1
_geom_torsion_atom_site_label_2
_geom_torsion_atom_site_label_3
_geom_torsion_atom_site_label_4
_geom_torsion
_geom_torsion_site_symmetry_1
_geom_torsion_site_symmetry_2
_geom_torsion_site_symmetry_3
_geom_torsion_site_symmetry_4
_geom_torsion_publ_flag
C15N N1 C11N C12N 1.9(3) . . . . ?
Al1 N1 C11N C12N -169.23(18) . . . . ?
N1 C11N C12N C13N 0.0(4) . . . . ?
C11N C12N C13N C14N -1.7(3) . . . . ?
C12N C13N C14N C15N 1.7(3) . . . . ?
C11N N1 C15N C14N -1.9(3) . . . . ?
Al1 N1 C15N C14N 168.75(17) . . . . ?
C13N C14N C15N N1 0.2(3) . . . . ?
C16 C11 C12 C13 3.0(2) . . . . ?
Al1 C11 C12 C13 -179.53(12) . . . . ?
C16 C11 C12 C22 -175.30(14) . . . . ?
Al1 C11 C12 C22 2.13(17) . . . . ?
C11 C12 C13 C14 -2.8(2) . . . . ?
C22 C12 C13 C14 175.45(15) . . . . ?
C12 C13 C14 C15 0.2(3) . . . . ?
C13 C14 C15 C16 2.0(3) . . . . ?
C13 C14 C15 C17 -176.10(16) . . . . ?
C14 C15 C16 C11 -1.6(3) . . . . ?
C17 C15 C16 C11 176.33(16) . . . . ?
C12 C11 C16 C15 -0.8(3) . . . . ?
Al1 C11 C16 C15 -177.42(13) . . . . ?
C16 C15 C17 C18 5.8(2) . . . . ?
C14 C15 C17 C18 -176.33(16) . . . . ?
C16 C15 C17 C19 126.58(19) . . . . ?
C14 C15 C17 C19 -55.5(2) . . . . ?
C16 C15 C17 C20 -114.12(19) . . . . ?
C14 C15 C17 C20 63.8(2) . . . . ?
C26 C21 C22 C23 -0.4(2) . . . . ?
Al1 C21 C22 C23 -179.47(12) . . . . ?
C26 C21 C22 C12 177.44(14) . . . . ?
Al1 C21 C22 C12 -1.62(17) . . . . ?
C13 C12 C22 C23 -0.9(2) . . . . ?
C11 C12 C22 C23 177.39(15) . . . . ?
C13 C12 C22 C21 -178.62(15) . . . . ?
C11 C12 C22 C21 -0.4(2) . . . . ?
C21 C22 C23 C24 0.6(2) . . . . ?
C12 C22 C23 C24 -177.10(15) . . . . ?
C22 C23 C24 C25 -0.1(3) . . . . ?
C23 C24 C25 C26 -0.5(2) . . . . ?
C23 C24 C25 C27 177.77(16) . . . . ?
C22 C21 C26 C25 -0.3(3) . . . . ?
Al1 C21 C26 C25 178.47(13) . . . . ?
C24 C25 C26 C21 0.7(3) . . . . ?
C27 C25 C26 C21 -177.60(16) . . . . ?
C24 C25 C27 C29 -108.8(2) . . . . ?
C26 C25 C27 C29 69.4(2) . . . . ?
C24 C25 C27 C28 129.4(2) . . . . ?
C26 C25 C27 C28 -52.4(2) . . . . ?
C24 C25 C27 C30 10.3(3) . . . . ?
C26 C25 C27 C30 -171.52(19) . . . . ?
C25N N2 C21N C22N -0.8(3) . . . . ?
Al2 N2 C21N C22N 172.73(18) . . . . ?
N2 C21N C22N C23N -0.4(4) . . . . ?
C21N C22N C23N C24N 1.3(3) . . . . ?
C22N C23N C24N C25N -0.9(3) . . . . ?
C21N N2 C25N C24N 1.2(3) . . . . ?
Al2 N2 C25N C24N -172.22(17) . . . . ?
C23N C24N C25N N2 -0.3(3) . . . . ?
C36 C31 C32 C33 -0.3(3) . . . . ?
Al2 C31 C32 C33 179.64(13) . . . . ?
C36 C31 C32 C42 177.85(16) . . . . ?
Al2 C31 C32 C42 -2.17(19) . . . . ?
C31 C32 C33 C34 0.7(3) . . . . ?
C42 C32 C33 C34 -177.40(16) . . . . ?
C32 C33 C34 C35 -0.6(3) . . . . ?
C33 C34 C35 C36 0.2(3) . . . . ?
C33 C34 C35 C37 -176.43(17) . . . . ?
C32 C31 C36 C35 -0.1(3) . . . . ?
Al2 C31 C36 C35 179.96(15) . . . . ?
C34 C35 C36 C31 0.1(3) . . . . ?
C37 C35 C36 C31 176.80(18) . . . . ?
C34 C35 C37 C38 -142.65(19) . . . . ?
C36 C35 C37 C38 40.9(3) . . . . ?
C34 C35 C37 C39 97.0(2) . . . . ?
C36 C35 C37 C39 -79.5(2) . . . . ?
C34 C35 C37 C40 -22.7(3) . . . . ?
C36 C35 C37 C40 160.80(19) . . . . ?
C46 C41 C42 C43 4.1(2) . . . . ?
Al2 C41 C42 C43 -172.24(12) . . . . ?
C46 C41 C42 C32 -173.55(14) . . . . ?
Al2 C41 C42 C32 10.13(17) . . . . ?
C33 C32 C42 C43 -5.0(3) . . . . ?
C31 C32 C42 C43 176.88(16) . . . . ?
C33 C32 C42 C41 172.49(16) . . . . ?
C31 C32 C42 C41 -5.6(2) . . . . ?
C41 C42 C43 C44 -3.4(2) . . . . ?
C32 C42 C43 C44 174.01(16) . . . . ?
C42 C43 C44 C45 0.0(3) . . . . ?
C43 C44 C45 C46 2.6(2) . . . . ?
C43 C44 C45 C47 -178.52(16) . . . . ?
C42 C41 C46 C45 -1.5(3) . . . . ?
Al2 C41 C46 C45 173.58(14) . . . . ?
C44 C45 C46 C41 -1.8(3) . . . . ?
C47 C45 C46 C41 179.26(16) . . . . ?
C44 C45 C47 C48 -120.1(2) . . . . ?
C46 C45 C47 C48 58.8(2) . . . . ?
C44 C45 C47 C49B 61.6(10) . . . . ?
C46 C45 C47 C49B -119.5(10) . . . . ?
C44 C45 C47 C50 3.3(3) . . . . ?
C46 C45 C47 C50 -177.89(19) . . . . ?
C44 C45 C47 C49 120.26(19) . . . . ?
C46 C45 C47 C49 -60.9(2) . . . . ?
C44 C45 C47 C48B -164.3(6) . . . . ?
C46 C45 C47 C48B 14.5(6) . . . . ?
C44 C45 C47 C50B -60.6(7) . . . . ?
C46 C45 C47 C50B 118.2(7) . . . . ?
C6S C1S C2S C3S 0.4(5) . . . . ?
C1S C2S C3S C4S 0.4(6) . . . . ?
C2S C3S C4S C5S -1.2(7) . . . . ?
C3S C4S C5S C6S 1.2(6) . . . . ?
C4S C5S C6S C1S -0.3(4) . . . . ?
C2S C1S C6S C5S -0.5(4) . . . . ?
